data_2215840
loop_
_publ_author_name
'Pon. Sathya Moorthy'
'M. Balasubramanian'
'V. Dhayalan'
'A. K. Mohanakrishnan'
'M. N. Ponnuswamy'

_publ_section_title
;
 Ethyl
 2-acetamidomethyl-5-methoxy-1-(phenylsulfonyl)indole-3-carboxylate
;
_journal_coeditor_code CI2467
_journal_issue 11
_journal_name_full 'Acta Crystallographica Section E'
_journal_page_first o4223
_journal_page_last o4223
_journal_paper_doi 10.1107/S1600536807047563
_journal_volume 63
_journal_year 2007
_chemical_formula_iupac 'C21 H22 N2 O6 S'
_chemical_formula_moiety 'C21 H22 N2 O6 S'
_chemical_formula_sum 'C21 H22 N2 O6 S'
_chemical_formula_weight 430.47
_chemical_name_systematic
;
Ethyl 2-acetamidomethyl-5-methoxy-1-(phenylsulfonyl)indole-3-carboxylate
;
_space_group_IT_number 14
_symmetry_cell_setting monoclinic
_symmetry_space_group_name_Hall '-P 2yn'
_symmetry_space_group_name_H-M 'P 1 21/n 1'
_atom_sites_solution_hydrogens geom
_atom_sites_solution_primary direct
_atom_sites_solution_secondary difmap
_audit_creation_method SHELXL-97
_cell_angle_alpha 90.00
_cell_angle_beta 102.738(2)
_cell_angle_gamma 90.00
_cell_formula_units_Z 4
_cell_length_a 12.6551(5)
_cell_length_b 10.2166(3)
_cell_length_c 16.0960(6)
_cell_measurement_reflns_used 16928
_cell_measurement_temperature 293(2)
_cell_measurement_theta_max 28.84
_cell_measurement_theta_min 1.94
_cell_volume 2029.87(13)
_computing_cell_refinement 'APEX2 (Bruker, 2004)'
_computing_data_collection 'APEX2 (Bruker, 2004)'
_computing_data_reduction 'SAINT (Bruker, 2004)'
_computing_molecular_graphics
;
ORTEP-3 (Farrugia, 1997) and PLATON (Spek, 2003)
;
_computing_publication_material 'SHELXL97 (Sheldrick, 1997) and PARST (Nardelli, 1995)'
_computing_structure_refinement 'SHELXL97 (Sheldrick, 1997)'
_computing_structure_solution 'SHELXS97 (Sheldrick, 1997)'
_diffrn_ambient_temperature 293(2)
_diffrn_measured_fraction_theta_full 1.000
_diffrn_measured_fraction_theta_max 0.921
_diffrn_measurement_device_type 'Bruker Kappa APEXII CCD'
_diffrn_measurement_method \w
_diffrn_radiation_monochromator graphite
_diffrn_radiation_source 'fine-focus sealed tube'
_diffrn_radiation_type MoK\a
_diffrn_radiation_wavelength 0.71073
_diffrn_reflns_av_R_equivalents 0.0257
_diffrn_reflns_av_sigmaI/netI 0.0236
_diffrn_reflns_limit_h_max 18
_diffrn_reflns_limit_h_min -19
_diffrn_reflns_limit_k_max 15
_diffrn_reflns_limit_k_min -8
_diffrn_reflns_limit_l_max 23
_diffrn_reflns_limit_l_min -21
_diffrn_reflns_number 28118
_diffrn_reflns_theta_full 25.00
_diffrn_reflns_theta_max 33.30
_diffrn_reflns_theta_min 1.86
_diffrn_standards_number 0
_exptl_absorpt_coefficient_mu 0.201
_exptl_absorpt_correction_type none
_exptl_crystal_colour Colourless
_exptl_crystal_density_diffrn 1.409
_exptl_crystal_density_method 'not measured'
_exptl_crystal_description Black
_exptl_crystal_F_000 904
_exptl_crystal_size_max 0.24
_exptl_crystal_size_mid 0.22
_exptl_crystal_size_min 0.19
_refine_diff_density_max 0.381
_refine_diff_density_min -0.269
_refine_ls_extinction_method none
_refine_ls_goodness_of_fit_ref 1.027
_refine_ls_hydrogen_treatment constr
_refine_ls_matrix_type full
_refine_ls_number_parameters 274
_refine_ls_number_reflns 7225
_refine_ls_number_restraints 6
_refine_ls_restrained_S_all 1.033
_refine_ls_R_factor_all 0.0592
_refine_ls_R_factor_gt 0.0418
_refine_ls_shift/su_max 0.001
_refine_ls_shift/su_mean 0.000
_refine_ls_structure_factor_coef Fsqd
_refine_ls_weighting_details 'calc w=1/[\s^2^(Fo^2^)+(0.0734P)^2^+0.3747P] where P=(Fo^2^+2Fc^2^)/3'
_refine_ls_weighting_scheme calc
_refine_ls_wR_factor_gt 0.1170
_refine_ls_wR_factor_ref 0.1320
_reflns_number_gt 5514
_reflns_number_total 7225
_reflns_threshold_expression I>2\s(I)
_cod_data_source_file ci2467.cif
_cod_data_source_block I
_cod_original_sg_symbol_H-M 'P 21/n'
_cod_database_code 2215840
_cod_database_fobs_code 2215840

loop_
_symmetry_equiv_pos_as_xyz
'x, y, z'
'-x+1/2, y+1/2, -z+1/2'
'-x, -y, -z'
'x-1/2, -y-1/2, z-1/2'

loop_
_atom_site_type_symbol
_atom_site_label
_atom_site_fract_x
_atom_site_fract_y
_atom_site_fract_z
_atom_site_U_iso_or_equiv
_atom_site_adp_type
_atom_site_calc_flag
_atom_site_refinement_flags
_atom_site_occupancy
S S1 0.25606(2) 0.24106(3) 0.033869(19) 0.03081(8) Uani d . 1
O O1 0.23696(9) 0.26356(9) 0.11639(6) 0.0431(2) Uani d . 1
O O2 0.22673(9) 0.33777(9) -0.03060(6) 0.0431(2) Uani d . 1
O O3 0.29175(9) 0.26840(10) -0.23564(8) 0.0490(3) Uani d . 1
O O4 -0.00500(9) -0.24044(10) -0.14390(7) 0.0479(3) Uani d . 1
O O5 0.00232(8) -0.06558(9) -0.22619(6) 0.0390(2) Uani d . 1
O O6 0.12859(10) -0.34650(10) 0.17262(7) 0.0523(3) Uani d . 1
N N1 0.18728(8) 0.10353(9) -0.00187(6) 0.02924(19) Uani d . 1
C C2 0.13543(9) 0.06821(10) -0.08556(7) 0.0270(2) Uani d . 1
C C3 0.09319(9) -0.05521(11) -0.08273(7) 0.0280(2) Uani d . 1
C C4 0.12180(9) -0.10222(11) 0.00367(7) 0.0285(2) Uani d . 1
C C5 0.17982(9) -0.00283(11) 0.05311(7) 0.0294(2) Uani d . 1
C C6 0.21941(11) -0.01788(13) 0.14057(8) 0.0375(3) Uani d . 1
H H6 0.2576 0.0488 0.1735 0.045 Uiso calc R 1
C C7 0.19976(13) -0.13540(13) 0.17626(8) 0.0415(3) Uani d . 1
H H7 0.2258 -0.1482 0.2344 0.050 Uiso calc R 1
C C8 0.14182(12) -0.23589(12) 0.12755(9) 0.0377(3) Uani d . 1
C C9 0.10138(11) -0.22145(12) 0.04093(8) 0.0341(2) Uani d . 1
H H9 0.0622 -0.2880 0.0086 0.041 Uiso calc R 1
C C10 0.39255(10) 0.19783(11) 0.04459(8) 0.0319(2) Uani d . 1
C C11 0.45391(12) 0.17032(14) 0.12542(9) 0.0427(3) Uani d . 1
H H11 0.4230 0.1728 0.1727 0.051 Uiso calc R 1
C C12 0.56195(13) 0.13917(18) 0.13380(11) 0.0537(4) Uani d . 1
H H12 0.6045 0.1207 0.1874 0.064 Uiso calc R 1
C C13 0.60697(13) 0.13532(17) 0.06364(12) 0.0557(4) Uani d . 1
H H13 0.6799 0.1145 0.0702 0.067 Uiso calc R 1
C C14 0.54543(13) 0.16196(17) -0.01633(12) 0.0522(4) Uani d . 1
H H14 0.5768 0.1582 -0.0634 0.063 Uiso calc R 1
C C15 0.43683(11) 0.19438(15) -0.02690(9) 0.0412(3) Uani d . 1
H H15 0.3948 0.2133 -0.0806 0.049 Uiso calc R 1
C C16 0.13167(10) 0.15243(12) -0.16280(7) 0.0330(2) Uani d . 1
H H16A 0.0567 0.1669 -0.1915 0.040 Uiso calc R 1
H H16B 0.1638 0.2369 -0.1450 0.040 Uiso calc R 1
N N17 0.18908(10) 0.09269(11) -0.22197(7) 0.0383(2) Uani d . 1
H H17 0.1767 0.0117 -0.2350 0.046 Uiso calc R 1
C C18 0.26035(11) 0.15747(13) -0.25727(8) 0.0367(3) Uani d . 1
C C19 0.29745(18) 0.08422(18) -0.32656(12) 0.0623(5) Uani d . 1
H H19A 0.2728 0.1288 -0.3798 0.094 Uiso calc R 1
H H19B 0.2681 -0.0028 -0.3307 0.094 Uiso calc R 1
H H19C 0.3751 0.0798 -0.3135 0.094 Uiso calc R 1
C C20 0.02614(9) -0.13084(12) -0.15252(8) 0.0322(2) Uani d . 1
C C21 -0.06499(15) -0.13493(17) -0.29710(10) 0.0551(4) Uani d . 1
H H21A -0.1335 -0.1590 -0.2837 0.066 Uiso calc R 1
H H21B -0.0289 -0.2140 -0.3095 0.066 Uiso calc R 1
C C22 -0.0834(3) -0.0456(2) -0.37100(13) 0.0939(9) Uani d U 1
H H22A -0.1142 0.0348 -0.3565 0.141 Uiso calc R 1
H H22B -0.1322 -0.0858 -0.4182 0.141 Uiso calc R 1
H H22C -0.0156 -0.0278 -0.3863 0.141 Uiso calc R 1
C C23 0.07613(17) -0.45528(16) 0.12610(13) 0.0608(4) Uani d . 1
H H23A 0.0031 -0.4318 0.0992 0.091 Uiso calc R 1
H H23B 0.0752 -0.5273 0.1642 0.091 Uiso calc R 1
H H23C 0.1146 -0.4803 0.0834 0.091 Uiso calc R 1

loop_
_atom_site_aniso_label
_atom_site_aniso_U_11
_atom_site_aniso_U_22
_atom_site_aniso_U_33
_atom_site_aniso_U_12
_atom_site_aniso_U_13
_atom_site_aniso_U_23
S1 0.03425(15) 0.02395(13) 0.03383(15) -0.00155(10) 0.00665(11) -0.00387(10)
O1 0.0520(6) 0.0387(5) 0.0412(5) -0.0023(4) 0.0158(4) -0.0135(4)
O2 0.0515(6) 0.0258(4) 0.0474(5) -0.0009(4) 0.0013(4) 0.0030(4)
O3 0.0505(6) 0.0425(5) 0.0569(6) -0.0135(4) 0.0180(5) -0.0045(4)
O4 0.0529(6) 0.0373(5) 0.0516(6) -0.0164(4) 0.0073(5) -0.0051(4)
O5 0.0396(5) 0.0370(4) 0.0358(4) -0.0025(4) -0.0018(4) -0.0048(4)
O6 0.0732(8) 0.0365(5) 0.0481(6) -0.0079(5) 0.0151(5) 0.0126(4)
N1 0.0324(5) 0.0257(4) 0.0294(4) -0.0047(3) 0.0065(4) -0.0010(3)
C2 0.0255(5) 0.0275(5) 0.0285(5) 0.0010(4) 0.0066(4) -0.0010(4)
C3 0.0261(5) 0.0274(5) 0.0308(5) -0.0007(4) 0.0072(4) -0.0021(4)
C4 0.0280(5) 0.0271(5) 0.0323(5) -0.0004(4) 0.0108(4) -0.0012(4)
C5 0.0319(5) 0.0271(5) 0.0311(5) -0.0011(4) 0.0105(4) 0.0002(4)
C6 0.0472(7) 0.0354(6) 0.0300(5) -0.0054(5) 0.0083(5) -0.0015(4)
C7 0.0548(8) 0.0386(6) 0.0321(6) -0.0012(6) 0.0115(6) 0.0044(5)
C8 0.0450(7) 0.0309(5) 0.0406(6) -0.0003(5) 0.0168(5) 0.0068(5)
C9 0.0376(6) 0.0278(5) 0.0388(6) -0.0025(4) 0.0129(5) 0.0003(4)
C10 0.0314(5) 0.0289(5) 0.0345(5) -0.0047(4) 0.0053(4) -0.0016(4)
C11 0.0423(7) 0.0461(7) 0.0361(6) -0.0036(6) 0.0012(5) -0.0015(5)
C12 0.0417(7) 0.0566(9) 0.0550(9) 0.0006(7) -0.0061(7) 0.0011(7)
C13 0.0344(7) 0.0511(9) 0.0800(12) 0.0006(6) 0.0093(7) 0.0022(8)
C14 0.0445(8) 0.0532(9) 0.0645(10) 0.0001(7) 0.0243(7) 0.0039(7)
C15 0.0399(7) 0.0449(7) 0.0400(6) -0.0030(5) 0.0113(5) 0.0031(5)
C16 0.0372(6) 0.0302(5) 0.0318(5) 0.0013(4) 0.0081(5) 0.0025(4)
N17 0.0488(6) 0.0335(5) 0.0364(5) -0.0082(4) 0.0173(5) -0.0035(4)
C18 0.0364(6) 0.0387(6) 0.0360(6) -0.0020(5) 0.0098(5) 0.0028(5)
C19 0.0832(13) 0.0533(9) 0.0647(10) -0.0059(9) 0.0468(10) -0.0048(8)
C20 0.0270(5) 0.0322(5) 0.0374(6) -0.0014(4) 0.0072(4) -0.0057(4)
C21 0.0553(9) 0.0518(8) 0.0471(8) -0.0011(7) -0.0128(7) -0.0141(7)
C22 0.146(2) 0.0566(11) 0.0529(10) 0.0219(13) -0.0351(12) -0.0046(9)
C23 0.0755(12) 0.0346(7) 0.0720(11) -0.0107(7) 0.0155(9) 0.0103(7)

loop_
_atom_type_symbol
_atom_type_description
_atom_type_scat_dispersion_real
_atom_type_scat_dispersion_imag
_atom_type_scat_source
C C 0.0033 0.0016 'International Tables Vol C Tables 4.2.6.8 and 6.1.1.4'
H H 0.0000 0.0000 'International Tables Vol C Tables 4.2.6.8 and 6.1.1.4'
N N 0.0061 0.0033 'International Tables Vol C Tables 4.2.6.8 and 6.1.1.4'
O O 0.0106 0.0060 'International Tables Vol C Tables 4.2.6.8 and 6.1.1.4'
S S 0.1246 0.1234 'International Tables Vol C Tables 4.2.6.8 and 6.1.1.4'

loop_
_geom_angle_atom_site_label_1
_geom_angle_atom_site_label_2
_geom_angle_atom_site_label_3
_geom_angle
O1 S1 O2 119.96(6)
O1 S1 N1 105.81(5)
O2 S1 N1 107.35(5)
O1 S1 C10 108.40(6)
O2 S1 C10 109.86(6)
N1 S1 C10 104.29(5)
C20 O5 C21 115.68(11)
C8 O6 C23 117.57(12)
C2 N1 C5 108.62(9)
C2 N1 S1 129.51(8)
C5 N1 S1 121.76(8)
C3 C2 N1 107.81(9)
C3 C2 C16 127.64(10)
N1 C2 C16 124.53(10)
C2 C3 C4 108.74(10)
C2 C3 C20 128.35(10)
C4 C3 C20 122.88(10)
C5 C4 C9 120.68(11)
C5 C4 C3 107.26(10)
C9 C4 C3 132.06(11)
C6 C5 C4 121.48(11)
C6 C5 N1 130.99(11)
C4 C5 N1 107.52(10)
C7 C6 C5 117.35(12)
C7 C6 H6 121.3
C5 C6 H6 121.3
C6 C7 C8 121.81(12)
C6 C7 H7 119.1
C8 C7 H7 119.1
O6 C8 C9 124.01(12)
O6 C8 C7 114.73(12)
C9 C8 C7 121.26(11)
C8 C9 C4 117.40(11)
C8 C9 H9 121.3
C4 C9 H9 121.3
C15 C10 C11 121.82(12)
C15 C10 S1 119.61(10)
C11 C10 S1 118.56(10)
C12 C11 C10 118.37(14)
C12 C11 H11 120.8
C10 C11 H11 120.8
C13 C12 C11 120.50(15)
C13 C12 H12 119.7
C11 C12 H12 119.8
C12 C13 C14 120.77(15)
C12 C13 H13 119.6
C14 C13 H13 119.6
C13 C14 C15 120.19(15)
C13 C14 H14 119.9
C15 C14 H14 119.9
C10 C15 C14 118.35(14)
C10 C15 H15 120.8
C14 C15 H15 120.8
N17 C16 C2 111.85(10)
N17 C16 H16A 109.2
C2 C16 H16A 109.2
N17 C16 H16B 109.2
C2 C16 H16B 109.2
H16A C16 H16B 107.9
C18 N17 C16 123.38(11)
C18 N17 H17 118.3
C16 N17 H17 118.3
O3 C18 N17 122.81(13)
O3 C18 C19 122.46(13)
N17 C18 C19 114.72(12)
C18 C19 H19A 109.5
C18 C19 H19B 109.5
H19A C19 H19B 109.5
C18 C19 H19C 109.5
H19A C19 H19C 109.5
H19B C19 H19C 109.5
O4 C20 O5 123.41(12)
O4 C20 C3 123.29(12)
O5 C20 C3 113.30(10)
O5 C21 C22 107.04(15)
O5 C21 H21A 110.3
C22 C21 H21A 110.3
O5 C21 H21B 110.3
C22 C21 H21B 110.3
H21A C21 H21B 108.6
C21 C22 H22A 109.5
C21 C22 H22B 109.5
H22A C22 H22B 109.5
C21 C22 H22C 109.5
H22A C22 H22C 109.5
H22B C22 H22C 109.5
O6 C23 H23A 109.5
O6 C23 H23B 109.5
H23A C23 H23B 109.5
O6 C23 H23C 109.5
H23A C23 H23C 109.5
H23B C23 H23C 109.5

loop_
_geom_bond_atom_site_label_1
_geom_bond_atom_site_label_2
_geom_bond_distance
S1 O1 1.4203(10)
S1 O2 1.4216(10)
S1 N1 1.6858(10)
S1 C10 1.7542(13)
O3 C18 1.2257(16)
O4 C20 1.2052(15)
O5 C20 1.3356(16)
O5 C21 1.4497(16)
O6 C8 1.3728(15)
O6 C23 1.420(2)
N1 C2 1.4092(14)
N1 C5 1.4176(14)
C2 C3 1.3742(15)
C2 C16 1.5041(15)
C3 C4 1.4401(16)
C3 C20 1.4692(16)
C4 C5 1.3949(16)
C4 C9 1.4066(16)
C5 C6 1.3948(17)
C6 C7 1.3771(18)
C6 H6 0.93
C7 C8 1.397(2)
C7 H7 0.93
C8 C9 1.3831(19)
C9 H9 0.93
C10 C15 1.3869(18)
C10 C11 1.3890(18)
C11 C12 1.381(2)
C11 H11 0.93
C12 C13 1.373(3)
C12 H12 0.93
C13 C14 1.377(3)
C13 H13 0.93
C14 C15 1.387(2)
C14 H14 0.93
C15 H15 0.93
C16 N17 1.4534(16)
C16 H16A 0.97
C16 H16B 0.97
N17 C18 1.3417(16)
N17 H17 0.86
C18 C19 1.502(2)
C19 H19A 0.96
C19 H19B 0.96
C19 H19C 0.96
C21 C22 1.476(3)
C21 H21A 0.97
C21 H21B 0.97
C22 H22A 0.96
C22 H22B 0.96
C22 H22C 0.96
C23 H23A 0.96
C23 H23B 0.96
C23 H23C 0.96

loop_
_geom_hbond_atom_site_label_D
_geom_hbond_atom_site_label_H
_geom_hbond_atom_site_label_A
_geom_hbond_site_symmetry_A
_geom_hbond_distance_DH
_geom_hbond_distance_HA
_geom_hbond_distance_DA
_geom_hbond_angle_DHA
N17 H17 O5 . 0.86 2.38 2.852(2) 115
N17 H17 O3 2_544 0.86 2.58 3.402(2) 161
C6 H6 O1 . 0.93 2.37 2.917(2) 117
C7 H7 O1 2_545 0.93 2.51 3.416(2) 164
C9 H9 O4 . 0.93 2.46 2.989(2) 116
C16 H16B O2 . 0.97 2.11 2.904(2) 138
C23 H23B O4 3_545 0.96 2.53 3.267(2) 134
C13 H13 Cg 3_655 0.93 2.79 3.647(2) 155

loop_
_geom_torsion_atom_site_label_1
_geom_torsion_atom_site_label_2
_geom_torsion_atom_site_label_3
_geom_torsion_atom_site_label_4
_geom_torsion
O1 S1 N1 C2 147.04(10)
O2 S1 N1 C2 17.82(12)
C10 S1 N1 C2 -98.72(11)
O1 S1 N1 C5 -37.20(11)
O2 S1 N1 C5 -166.41(9)
C10 S1 N1 C5 77.05(10)
C5 N1 C2 C3 2.07(12)
S1 N1 C2 C3 178.27(8)
C5 N1 C2 C16 -176.42(10)
S1 N1 C2 C16 -0.22(17)
N1 C2 C3 C4 -2.20(12)
C16 C2 C3 C4 176.23(11)
N1 C2 C3 C20 175.70(11)
C16 C2 C3 C20 -5.87(19)
C2 C3 C4 C5 1.51(12)
C20 C3 C4 C5 -176.53(10)
C2 C3 C4 C9 -178.56(12)
C20 C3 C4 C9 3.40(19)
C9 C4 C5 C6 0.01(18)
C3 C4 C5 C6 179.95(11)
C9 C4 C5 N1 179.85(10)
C3 C4 C5 N1 -0.21(12)
C2 N1 C5 C6 178.69(13)
S1 N1 C5 C6 2.14(18)
C2 N1 C5 C4 -1.13(12)
S1 N1 C5 C4 -177.68(8)
C4 C5 C6 C7 0.53(19)
N1 C5 C6 C7 -179.26(12)
C5 C6 C7 C8 -0.5(2)
C23 O6 C8 C9 4.2(2)
C23 O6 C8 C7 -176.27(15)
C6 C7 C8 O6 -179.63(14)
C6 C7 C8 C9 -0.1(2)
O6 C8 C9 C4 -179.87(12)
C7 C8 C9 C4 0.6(2)
C5 C4 C9 C8 -0.59(18)
C3 C4 C9 C8 179.49(12)
O1 S1 C10 C15 -168.10(10)
O2 S1 C10 C15 -35.28(12)
N1 S1 C10 C15 79.50(11)
O1 S1 C10 C11 10.68(12)
O2 S1 C10 C11 143.50(10)
N1 S1 C10 C11 -101.72(11)
C15 C10 C11 C12 0.2(2)
S1 C10 C11 C12 -178.58(12)
C10 C11 C12 C13 -0.2(2)
C11 C12 C13 C14 -0.2(3)
C12 C13 C14 C15 0.6(3)
C11 C10 C15 C14 0.2(2)
S1 C10 C15 C14 178.96(12)
C13 C14 C15 C10 -0.6(2)
C3 C2 C16 N17 -62.75(15)
N1 C2 C16 N17 115.43(12)
C2 C16 N17 C18 -132.72(13)
C16 N17 C18 O3 8.1(2)
C16 N17 C18 C19 -170.97(14)
C21 O5 C20 O4 0.19(19)
C21 O5 C20 C3 -179.19(11)
C2 C3 C20 O4 178.17(12)
C4 C3 C20 O4 -4.20(18)
C2 C3 C20 O5 -2.44(17)
C4 C3 C20 O5 175.19(10)
C20 O5 C21 C22 178.86(16)

loop_
_cod_related_entry_id
_cod_related_entry_database
_cod_related_entry_code
1 ChemSpider 21121368
